data_7057471
loop_
_publ_author_name
'Yap, Chew Pheng'
'Ng, Jing Kuang'
'Madrahimov, Sherzod'
'Bengali, Ashfaq A.'
'Chwee, Tsz Sian'
'Fan, Wai Yip'

_publ_section_title
;
 Oxidation of aromatic alkenes and alkynes catalyzed by a
 hexa-acetonitrile iron(ii) ionic complex [Fe(CH3CN)6][BF4]2
;
_journal_issue 13
_journal_name_full 'New Journal of Chemistry'
_journal_page_first 11131
_journal_paper_doi 10.1039/C8NJ02226G
_journal_volume 42
_journal_year 2018
_chemical_formula_sum 'C49 H51 B2 F8 Fe N4 O0.25 P3'
_chemical_formula_weight 1022.31
_space_group_crystal_system monoclinic
_space_group_IT_number 14
_space_group_name_Hall '-P 2yn'
_space_group_name_H-M_alt 'P 1 21/n 1'
_symmetry_space_group_name_Hall '-P 2yn'
_symmetry_space_group_name_H-M 'P 1 21/n 1'
_atom_sites_solution_hydrogens geom
_audit_creation_method SHELXL-2014/7
_audit_update_record
;
2017-05-22 deposited with the CCDC.
2018-05-28 downloaded from the CCDC.
;
_cell_angle_alpha 90
_cell_angle_beta 91.102(2)
_cell_angle_gamma 90
_cell_formula_units_Z 4
_cell_length_a 13.2701(4)
_cell_length_b 18.5437(7)
_cell_length_c 19.7957(9)
_cell_measurement_reflns_used 9588
_cell_measurement_temperature 100(2)
_cell_measurement_theta_max 29.60
_cell_measurement_theta_min 2.68
_cell_volume 4870.4(3)
_computing_cell_refinement 'APEX3 v2016.1-0 (Bruker AXS)'
_computing_data_collection 'APEX3 (Bruker AXS)'
_computing_data_reduction 'SAINT V8.32B (Bruker AXS Inc., 2014)'
_computing_molecular_graphics 'Bruker SHELXTL'
_computing_publication_material 'Bruker SHELXTL'
_computing_structure_refinement 'SHELXL--2014 (Sheldrick 2014)'
_computing_structure_solution 'SHELXT--(Sheldrick 2015)'
_diffrn_ambient_temperature 100(2)
_diffrn_measured_fraction_theta_full 0.999
_diffrn_measured_fraction_theta_max 0.999
_diffrn_measurement_device_type 'Bruker D8 venture'
_diffrn_measurement_method '\f and \w scans'
_diffrn_radiation_type MoK\a
_diffrn_radiation_wavelength 0.71073
_diffrn_reflns_av_R_equivalents 0.0276
_diffrn_reflns_av_unetI/netI 0.0104
_diffrn_reflns_Laue_measured_fraction_full 0.999
_diffrn_reflns_Laue_measured_fraction_max 0.999
_diffrn_reflns_limit_h_max 17
_diffrn_reflns_limit_h_min -17
_diffrn_reflns_limit_k_max 24
_diffrn_reflns_limit_k_min -24
_diffrn_reflns_limit_l_max 26
_diffrn_reflns_limit_l_min -26
_diffrn_reflns_number 229324
_diffrn_reflns_point_group_measured_fraction_full 0.999
_diffrn_reflns_point_group_measured_fraction_max 0.999
_diffrn_reflns_theta_full 25.242
_diffrn_reflns_theta_max 28.281
_diffrn_reflns_theta_min 2.426
_exptl_absorpt_coefficient_mu 0.479
_exptl_absorpt_correction_T_max 0.7459
_exptl_absorpt_correction_T_min 0.7159
_exptl_absorpt_correction_type multi-scan
_exptl_absorpt_process_details 'Sadabs, (Sheldrick 2012)'
_exptl_crystal_colour Red
_exptl_crystal_density_diffrn 1.394
_exptl_crystal_density_meas ?
_exptl_crystal_density_method 'Not Measured'
_exptl_crystal_description Block
_exptl_crystal_F_000 2112
_exptl_crystal_size_max 0.315
_exptl_crystal_size_mid 0.271
_exptl_crystal_size_min 0.254
_refine_diff_density_max 0.924
_refine_diff_density_min -0.504
_refine_diff_density_rms 0.055
_refine_ls_extinction_method none
_refine_ls_goodness_of_fit_ref 1.020
_refine_ls_hydrogen_treatment constr
_refine_ls_matrix_type full
_refine_ls_number_parameters 618
_refine_ls_number_reflns 12081
_refine_ls_number_restraints 6
_refine_ls_restrained_S_all 1.023
_refine_ls_R_factor_all 0.0349
_refine_ls_R_factor_gt 0.0309
_refine_ls_shift/su_max 0.002
_refine_ls_shift/su_mean 0.000
_refine_ls_structure_factor_coef Fsqd
_refine_ls_weighting_details 'w=1/[\s^2^(Fo^2^)+(0.0364P)^2^+4.0494P] where P=(Fo^2^+2Fc^2^)/3'
_refine_ls_weighting_scheme calc
_refine_ls_wR_factor_gt 0.0781
_refine_ls_wR_factor_ref 0.0809
_reflns_Friedel_coverage 0.000
_reflns_number_gt 10987
_reflns_number_total 12081
_reflns_threshold_expression 'I > 2\s(I)'
_cod_data_source_file c8nj02226g2.cif
_cod_data_source_block g473
_cod_depositor_comments
;
The following automatic conversions were performed:

'_exptl_absorpt_correction_type' value 'Multi-scan' changed to
'multi-scan' according to
/home/data/users/saulius/crontab/automatic-downloads/rss-feeds/RSC/lib/dictionaries/cif_core.dic
dictionary named 'cif_core.dic' version 2.4.2 from 2011-04-26.

'_exptl_crystal_density_meas' value 'Not Measured' was changed to '?'
- the value is perceived as not measured.

Automatic conversion script
Id: cif_fix_values 4973 2017-02-22 13:04:09Z antanas 

 Adding full bibliography for 7057471.cif.
;
_cod_database_code 7057471
_shelx_shelxl_version_number 2014/7
_shelx_space_group_comment
; 
The symmetry employed for this shelxl refinement is uniquely defined 
by the following loop, which should always be used as a source of 
symmetry information in preference to the above space-group names. 
They are only intended as comments. 
;
_shelx_estimated_absorpt_t_min 0.864
_shelx_estimated_absorpt_t_max 0.888
_computing_bruker_data_scaling 'SADABS V2012/1 (Bruker AXS Inc.)'

loop_
_space_group_symop_operation_xyz
'x, y, z'
'-x+1/2, y+1/2, -z+1/2'
'-x, -y, -z'
'x-1/2, -y-1/2, z-1/2'

loop_
_atom_site_label
_atom_site_type_symbol
_atom_site_fract_x
_atom_site_fract_y
_atom_site_fract_z
_atom_site_U_iso_or_equiv
_atom_site_adp_type
_atom_site_occupancy
_atom_site_site_symmetry_order
_atom_site_calc_flag
_atom_site_refinement_flags_posn
_atom_site_refinement_flags_adp
_atom_site_refinement_flags_occupancy
_atom_site_disorder_assembly
_atom_site_disorder_group
Fe1 Fe 0.36442(2) 0.70555(2) 0.44169(2) 0.00872(5) Uani 1 1 d . . . . .
P1 P 0.47845(2) 0.79181(2) 0.41329(2) 0.00961(6) Uani 1 1 d . . . . .
P2 P 0.30954(2) 0.70957(2) 0.33112(2) 0.01007(6) Uani 1 1 d . . . . .
P3 P 0.24986(2) 0.79097(2) 0.46872(2) 0.01011(6) Uani 1 1 d . . . . .
B2 B 0.20608(13) 0.54004(9) 0.67798(9) 0.0227(3) Uani 1 1 d . . . . .
B1 B 0.30426(13) 0.39863(9) 0.38935(9) 0.0237(3) Uani 1 1 d . . . . .
C1 C 0.30940(9) 0.86477(6) 0.34732(6) 0.0118(2) Uani 1 1 d . . . . .
C2 C 0.41497(9) 0.87373(6) 0.38081(6) 0.0123(2) Uani 1 1 d . . . . .
H2A H 0.4088 0.9080 0.4188 0.015 Uiso 1 1 calc R U . . .
H2B H 0.4596 0.8964 0.3474 0.015 Uiso 1 1 calc R U . . .
C3 C 0.30811(9) 0.80168(6) 0.29641(6) 0.0127(2) Uani 1 1 d . . . . .
H3A H 0.3673 0.8070 0.2671 0.015 Uiso 1 1 calc R U . . .
H3B H 0.2471 0.8067 0.2672 0.015 Uiso 1 1 calc R U . . .
C4 C 0.22650(9) 0.85782(7) 0.40098(6) 0.0135(2) Uani 1 1 d . . . . .
H4A H 0.1624 0.8452 0.3775 0.016 Uiso 1 1 calc R U . . .
H4B H 0.2172 0.9056 0.4222 0.016 Uiso 1 1 calc R U . . .
C5 C 0.28679(10) 0.93400(7) 0.30665(7) 0.0167(2) Uani 1 1 d . . . . .
H5A H 0.3339 0.9378 0.2693 0.025 Uiso 1 1 calc R U . . .
H5B H 0.2945 0.9761 0.3363 0.025 Uiso 1 1 calc R U . . .
H5C H 0.2176 0.9322 0.2886 0.025 Uiso 1 1 calc R U . . .
C6 C 0.51722(10) 0.58055(7) 0.42957(7) 0.0156(2) Uani 1 1 d . . . . .
C7 C 0.58921(12) 0.52151(8) 0.42759(9) 0.0291(3) Uani 1 1 d . . . . .
H7A H 0.6226 0.5214 0.3839 0.044 Uiso 1 1 calc R U . . .
H7B H 0.5538 0.4757 0.4337 0.044 Uiso 1 1 calc R U . . .
H7C H 0.6397 0.5276 0.4639 0.044 Uiso 1 1 calc R U . . .
C8 C 0.21121(10) 0.58427(7) 0.47188(7) 0.0155(2) Uani 1 1 d . . . . .
C9 C 0.13567(11) 0.52967(8) 0.48632(8) 0.0242(3) Uani 1 1 d . . . . .
H9A H 0.0684 0.5489 0.4757 0.036 Uiso 1 1 calc R U . . .
H9B H 0.1401 0.5166 0.5343 0.036 Uiso 1 1 calc R U . . .
H9C H 0.1478 0.4868 0.4587 0.036 Uiso 1 1 calc R U . . .
C10 C 0.41729(10) 0.68268(7) 0.59359(7) 0.0159(2) Uani 1 1 d . . . . .
C11 C 0.43647(12) 0.66865(9) 0.66515(7) 0.0252(3) Uani 1 1 d . . . . .
H11A H 0.5042 0.6855 0.6778 0.038 Uiso 1 1 calc R U . . .
H11B H 0.4316 0.6167 0.6738 0.038 Uiso 1 1 calc R U . . .
H11C H 0.3865 0.6942 0.6920 0.038 Uiso 1 1 calc R U . . .
C1A C 0.56950(9) 0.83039(7) 0.47478(6) 0.0132(2) Uani 1 1 d . . . . .
C2A C 0.61587(10) 0.78629(7) 0.52356(7) 0.0184(3) Uani 1 1 d . . . . .
H2A1 H 0.6002 0.7363 0.5250 0.022 Uiso 1 1 calc R U . . .
C3A C 0.68496(11) 0.81518(9) 0.57019(8) 0.0258(3) Uani 1 1 d . . . . .
H3A1 H 0.7159 0.7849 0.6033 0.031 Uiso 1 1 calc R U . . .
C4A C 0.70854(11) 0.88819(9) 0.56834(9) 0.0281(3) Uani 1 1 d . . . . .
H4A1 H 0.7548 0.9080 0.6006 0.034 Uiso 1 1 calc R U . . .
C5A C 0.66443(11) 0.93214(8) 0.51932(8) 0.0239(3) Uani 1 1 d . . . . .
H5A1 H 0.6815 0.9819 0.5176 0.029 Uiso 1 1 calc R U . . .
C6A C 0.59529(10) 0.90369(7) 0.47268(7) 0.0170(2) Uani 1 1 d . . . . .
H6A H 0.5654 0.9341 0.4393 0.020 Uiso 1 1 calc R U . . .
C1B C 0.56879(9) 0.76332(7) 0.34918(7) 0.0143(2) Uani 1 1 d . . . . .
C2B C 0.57418(10) 0.79312(8) 0.28463(7) 0.0204(3) Uani 1 1 d . . . . .
H2B1 H 0.5296 0.8310 0.2717 0.024 Uiso 1 1 calc R U . . .
C3B C 0.64477(11) 0.76766(10) 0.23888(8) 0.0289(3) Uani 1 1 d . . . . .
H3B1 H 0.6484 0.7886 0.1952 0.035 Uiso 1 1 calc R U . . .
C4B C 0.70955(12) 0.71204(9) 0.25702(9) 0.0313(4) Uani 1 1 d . . . . .
H4B1 H 0.7554 0.6934 0.2251 0.038 Uiso 1 1 calc R U . . .
C5B C 0.70743(12) 0.68351(8) 0.32200(10) 0.0297(4) Uani 1 1 d . . . . .
H5B1 H 0.7530 0.6462 0.3349 0.036 Uiso 1 1 calc R U . . .
C6B C 0.63850(10) 0.70961(7) 0.36807(8) 0.0211(3) Uani 1 1 d . . . . .
H6B H 0.6386 0.6909 0.4128 0.025 Uiso 1 1 calc R U . . .
C1C C 0.37758(9) 0.65764(7) 0.26751(6) 0.0137(2) Uani 1 1 d . . . . .
C2C C 0.39642(10) 0.68507(7) 0.20298(7) 0.0176(3) Uani 1 1 d . . . . .
H2C H 0.3796 0.7336 0.1925 0.021 Uiso 1 1 calc R U . . .
C3C C 0.43975(11) 0.64143(8) 0.15409(7) 0.0227(3) Uani 1 1 d . . . . .
H3C H 0.4531 0.6605 0.1106 0.027 Uiso 1 1 calc R U . . .
C4C C 0.46344(10) 0.57016(8) 0.16875(8) 0.0238(3) Uani 1 1 d . . . . .
H4C H 0.4920 0.5404 0.1351 0.029 Uiso 1 1 calc R U . . .
C5C C 0.44544(10) 0.54234(8) 0.23247(8) 0.0218(3) Uani 1 1 d . . . . .
H5C1 H 0.4622 0.4936 0.2425 0.026 Uiso 1 1 calc R U . . .
C6C C 0.40277(10) 0.58573(7) 0.28176(7) 0.0171(2) Uani 1 1 d . . . . .
H6C H 0.3907 0.5665 0.3253 0.021 Uiso 1 1 calc R U . . .
C1D C 0.18113(9) 0.67513(7) 0.31542(6) 0.0130(2) Uani 1 1 d . . . . .
C2D C 0.16404(10) 0.60057(7) 0.31912(7) 0.0160(2) Uani 1 1 d . . . . .
H2D H 0.2190 0.5689 0.3281 0.019 Uiso 1 1 calc R U . . .
C3D C 0.06776(10) 0.57250(7) 0.30988(7) 0.0188(3) Uani 1 1 d . . . . .
H3D H 0.0573 0.5219 0.3125 0.023 Uiso 1 1 calc R U . . .
C4D C -0.01346(10) 0.61818(8) 0.29673(7) 0.0211(3) Uani 1 1 d . . . . .
H4D H -0.0795 0.5991 0.2909 0.025 Uiso 1 1 calc R U . . .
C5D C 0.00279(11) 0.69180(8) 0.29224(8) 0.0246(3) Uani 1 1 d . . . . .
H5D H -0.0524 0.7232 0.2831 0.030 Uiso 1 1 calc R U . . .
C6D C 0.09947(10) 0.72033(7) 0.30096(8) 0.0201(3) Uani 1 1 d . . . . .
H6D H 0.1098 0.7708 0.2970 0.024 Uiso 1 1 calc R U . . .
C1E C 0.12617(9) 0.75646(7) 0.49239(6) 0.0135(2) Uani 1 1 d . . . . .
C2E C 0.03712(11) 0.76858(10) 0.45623(8) 0.0275(3) Uani 1 1 d . . . . .
H2E H 0.0375 0.7980 0.4169 0.033 Uiso 1 1 calc R U . . .
C3E C -0.05305(12) 0.73774(11) 0.47738(9) 0.0362(4) Uani 1 1 d . . . . .
H3E H -0.1135 0.7463 0.4522 0.043 Uiso 1 1 calc R U . . .
C4E C -0.05546(11) 0.69497(9) 0.53449(8) 0.0265(3) Uani 1 1 d . . . . .
H4E H -0.1169 0.6738 0.5483 0.032 Uiso 1 1 calc R U . . .
C5E C 0.03298(11) 0.68333(8) 0.57134(7) 0.0207(3) Uani 1 1 d . . . . .
H5E H 0.0321 0.6543 0.6109 0.025 Uiso 1 1 calc R U . . .
C6E C 0.12288(10) 0.71392(7) 0.55071(7) 0.0162(2) Uani 1 1 d . . . . .
H6E H 0.1829 0.7058 0.5765 0.019 Uiso 1 1 calc R U . . .
C1F C 0.27845(9) 0.84916(6) 0.54233(6) 0.0126(2) Uani 1 1 d . . . . .
C2F C 0.20158(10) 0.88901(7) 0.57259(7) 0.0194(3) Uani 1 1 d . . . . .
H2F H 0.1341 0.8846 0.5562 0.023 Uiso 1 1 calc R U . . .
C3F C 0.22356(11) 0.93502(8) 0.62654(8) 0.0228(3) Uani 1 1 d . . . . .
H3F H 0.1707 0.9611 0.6471 0.027 Uiso 1 1 calc R U . . .
C4F C 0.32189(11) 0.94319(7) 0.65067(7) 0.0189(3) Uani 1 1 d . . . . .
H4F H 0.3366 0.9754 0.6869 0.023 Uiso 1 1 calc R U . . .
C5F C 0.39826(10) 0.90395(7) 0.62135(7) 0.0175(2) Uani 1 1 d . . . . .
H5F H 0.4657 0.9090 0.6375 0.021 Uiso 1 1 calc R U . . .
C6F C 0.37618(10) 0.85696(7) 0.56798(6) 0.0149(2) Uani 1 1 d . . . . .
H6F H 0.4291 0.8297 0.5488 0.018 Uiso 1 1 calc R U . . .
C1S C 0.39510(11) 0.62143(8) 0.83943(7) 0.0227(3) Uani 1 1 d . . . . .
C2S C 0.29152(13) 0.62772(10) 0.85958(11) 0.0378(4) Uani 1 1 d . . . . .
H2S1 H 0.2843 0.6075 0.9050 0.057 Uiso 1 1 calc R U . . .
H2S2 H 0.2480 0.6012 0.8276 0.057 Uiso 1 1 calc R U . . .
H2S3 H 0.2719 0.6787 0.8598 0.057 Uiso 1 1 calc R U . . .
F4 F 0.29599(8) 0.37841(5) 0.45686(5) 0.0316(2) Uani 1 1 d . . . . .
F2 F 0.32508(8) 0.33850(5) 0.35012(5) 0.0352(2) Uani 1 1 d . . . . .
F6 F 0.18974(9) 0.47703(5) 0.64093(6) 0.0384(2) Uani 1 1 d . . . . .
F7 F 0.11870(8) 0.55720(5) 0.71196(6) 0.0376(2) Uani 1 1 d . . . . .
F5 F 0.23148(7) 0.59499(5) 0.63312(5) 0.0290(2) Uani 1 1 d . . . . .
F8 F 0.28544(8) 0.52886(7) 0.72337(6) 0.0444(3) Uani 1 1 d . . . . .
F3 F 0.21435(10) 0.42896(8) 0.36751(6) 0.0569(4) Uani 1 1 d . . . . .
F1 F 0.38254(12) 0.44759(7) 0.38413(8) 0.0632(4) Uani 1 1 d . . . . .
N1 N 0.46250(8) 0.62798(6) 0.42925(5) 0.01189(19) Uani 1 1 d . . . . .
N2 N 0.26776(8) 0.62847(6) 0.45961(5) 0.0124(2) Uani 1 1 d . . . . .
N3 N 0.40213(8) 0.69579(6) 0.53792(5) 0.0128(2) Uani 1 1 d . . . . .
N1S N 0.47807(10) 0.61731(8) 0.82420(7) 0.0299(3) Uani 1 1 d . . . . .
O1W O 0.4476(9) 0.5326(7) 0.9950(5) 0.123(4) Uani 0.25 1 d . U P A -1

loop_
_atom_site_aniso_label
_atom_site_aniso_U_11
_atom_site_aniso_U_22
_atom_site_aniso_U_33
_atom_site_aniso_U_23
_atom_site_aniso_U_13
_atom_site_aniso_U_12
Fe1 0.00869(8) 0.00770(8) 0.00974(8) 0.00110(6) -0.00019(6) -0.00002(6)
P1 0.00909(13) 0.00791(13) 0.01182(14) 0.00052(10) 0.00018(11) -0.00026(10)
P2 0.01008(14) 0.00903(14) 0.01106(14) 0.00051(10) -0.00097(10) -0.00043(10)
P3 0.00936(14) 0.01002(14) 0.01096(14) 0.00088(10) 0.00008(11) 0.00057(10)
B2 0.0248(8) 0.0196(7) 0.0239(8) 0.0089(6) 0.0049(6) 0.0011(6)
B1 0.0284(8) 0.0178(7) 0.0251(8) 0.0025(6) 0.0022(6) 0.0011(6)
C1 0.0129(5) 0.0097(5) 0.0126(5) 0.0024(4) -0.0004(4) 0.0009(4)
C2 0.0133(5) 0.0089(5) 0.0146(6) 0.0016(4) -0.0002(4) 0.0000(4)
C3 0.0147(6) 0.0113(5) 0.0119(5) 0.0020(4) -0.0017(4) -0.0010(4)
C4 0.0128(5) 0.0134(5) 0.0143(6) 0.0033(4) 0.0003(4) 0.0032(4)
C5 0.0209(6) 0.0120(6) 0.0169(6) 0.0046(5) -0.0011(5) 0.0024(5)
C6 0.0143(6) 0.0142(6) 0.0182(6) 0.0009(5) 0.0006(5) -0.0007(5)
C7 0.0235(7) 0.0206(7) 0.0430(9) -0.0032(6) -0.0013(6) 0.0114(6)
C8 0.0159(6) 0.0142(6) 0.0164(6) -0.0008(5) 0.0025(5) 0.0004(5)
C9 0.0244(7) 0.0196(7) 0.0290(7) -0.0012(6) 0.0077(6) -0.0106(6)
C10 0.0154(6) 0.0154(6) 0.0170(6) -0.0007(5) -0.0003(5) 0.0015(5)
C11 0.0295(8) 0.0334(8) 0.0126(6) 0.0008(5) -0.0028(5) 0.0042(6)
C1A 0.0097(5) 0.0133(6) 0.0166(6) -0.0018(4) 0.0000(4) -0.0012(4)
C2A 0.0150(6) 0.0163(6) 0.0237(7) 0.0002(5) -0.0048(5) -0.0001(5)
C3A 0.0211(7) 0.0254(7) 0.0304(8) -0.0005(6) -0.0122(6) 0.0023(6)
C4A 0.0208(7) 0.0270(8) 0.0359(8) -0.0108(6) -0.0135(6) -0.0001(6)
C5A 0.0191(6) 0.0163(6) 0.0361(8) -0.0074(6) -0.0052(6) -0.0023(5)
C6A 0.0149(6) 0.0135(6) 0.0227(6) -0.0012(5) -0.0008(5) -0.0009(5)
C1B 0.0111(5) 0.0122(5) 0.0197(6) -0.0033(5) 0.0036(4) -0.0030(4)
C2B 0.0143(6) 0.0301(7) 0.0169(6) -0.0029(5) 0.0016(5) -0.0019(5)
C3B 0.0204(7) 0.0476(10) 0.0189(7) -0.0084(7) 0.0058(5) -0.0046(7)
C4B 0.0225(7) 0.0326(8) 0.0394(9) -0.0174(7) 0.0157(7) -0.0052(6)
C5B 0.0210(7) 0.0148(6) 0.0539(10) -0.0033(6) 0.0160(7) 0.0009(5)
C6B 0.0166(6) 0.0122(6) 0.0349(8) 0.0027(5) 0.0092(6) -0.0008(5)
C1C 0.0108(5) 0.0154(6) 0.0148(6) -0.0034(5) -0.0014(4) -0.0011(4)
C2C 0.0172(6) 0.0183(6) 0.0175(6) -0.0027(5) 0.0007(5) -0.0028(5)
C3C 0.0206(7) 0.0284(7) 0.0194(6) -0.0064(6) 0.0059(5) -0.0051(5)
C4C 0.0153(6) 0.0285(7) 0.0277(7) -0.0130(6) 0.0041(5) -0.0003(5)
C5C 0.0166(6) 0.0186(6) 0.0301(7) -0.0078(6) -0.0024(5) 0.0029(5)
C6C 0.0148(6) 0.0168(6) 0.0197(6) -0.0027(5) -0.0030(5) 0.0012(5)
C1D 0.0118(5) 0.0145(6) 0.0127(5) -0.0002(4) -0.0018(4) -0.0022(4)
C2D 0.0158(6) 0.0144(6) 0.0177(6) -0.0006(5) -0.0007(5) -0.0010(5)
C3D 0.0200(6) 0.0162(6) 0.0203(6) -0.0017(5) -0.0005(5) -0.0060(5)
C4D 0.0146(6) 0.0255(7) 0.0229(7) -0.0005(5) -0.0028(5) -0.0070(5)
C5D 0.0138(6) 0.0242(7) 0.0355(8) 0.0040(6) -0.0080(6) -0.0002(5)
C6D 0.0156(6) 0.0155(6) 0.0289(7) 0.0035(5) -0.0059(5) -0.0010(5)
C1E 0.0114(5) 0.0139(6) 0.0152(6) -0.0006(4) 0.0021(4) -0.0008(4)
C2E 0.0155(6) 0.0423(9) 0.0246(7) 0.0129(7) -0.0025(5) -0.0038(6)
C3E 0.0134(7) 0.0598(12) 0.0352(9) 0.0137(8) -0.0050(6) -0.0085(7)
C4E 0.0167(6) 0.0323(8) 0.0308(8) -0.0002(6) 0.0061(6) -0.0090(6)
C5E 0.0213(7) 0.0191(6) 0.0220(7) 0.0014(5) 0.0079(5) -0.0023(5)
C6E 0.0149(6) 0.0167(6) 0.0169(6) 0.0008(5) 0.0023(5) 0.0005(5)
C1F 0.0144(6) 0.0101(5) 0.0133(5) 0.0006(4) 0.0012(4) 0.0004(4)
C2F 0.0142(6) 0.0188(6) 0.0253(7) -0.0057(5) 0.0012(5) 0.0019(5)
C3F 0.0203(7) 0.0201(7) 0.0282(7) -0.0089(6) 0.0059(5) 0.0031(5)
C4F 0.0248(7) 0.0159(6) 0.0161(6) -0.0040(5) 0.0017(5) -0.0009(5)
C5F 0.0176(6) 0.0179(6) 0.0171(6) -0.0019(5) -0.0019(5) -0.0002(5)
C6F 0.0142(6) 0.0154(6) 0.0152(6) -0.0016(5) 0.0012(4) 0.0019(4)
C1S 0.0282(8) 0.0158(6) 0.0240(7) -0.0006(5) -0.0006(6) 0.0001(5)
C2S 0.0281(8) 0.0293(8) 0.0562(12) 0.0008(8) 0.0101(8) 0.0054(7)
F4 0.0373(5) 0.0320(5) 0.0254(5) 0.0054(4) -0.0020(4) 0.0025(4)
F2 0.0406(6) 0.0291(5) 0.0356(5) -0.0088(4) -0.0015(4) 0.0070(4)
F6 0.0498(6) 0.0231(5) 0.0430(6) -0.0007(4) 0.0193(5) -0.0056(4)
F7 0.0338(5) 0.0293(5) 0.0505(6) 0.0026(4) 0.0209(5) 0.0039(4)
F5 0.0331(5) 0.0227(4) 0.0314(5) 0.0137(4) 0.0024(4) -0.0026(4)
F8 0.0358(6) 0.0622(7) 0.0350(6) 0.0242(5) -0.0054(4) -0.0036(5)
F3 0.0611(8) 0.0778(9) 0.0317(6) 0.0025(6) -0.0050(5) 0.0469(7)
F1 0.0793(10) 0.0390(7) 0.0721(9) -0.0025(6) 0.0234(7) -0.0340(7)
N1 0.0118(5) 0.0113(5) 0.0125(5) 0.0016(4) 0.0005(4) -0.0016(4)
N2 0.0133(5) 0.0117(5) 0.0121(5) 0.0003(4) 0.0010(4) 0.0012(4)
N3 0.0129(5) 0.0111(5) 0.0145(5) 0.0001(4) 0.0000(4) 0.0007(4)
N1S 0.0258(7) 0.0297(7) 0.0343(7) -0.0111(6) -0.0001(6) -0.0023(5)
O1W 0.164(9) 0.137(8) 0.068(5) -0.026(6) -0.004(6) -0.069(7)

loop_
_atom_type_symbol
_atom_type_description
_atom_type_scat_dispersion_real
_atom_type_scat_dispersion_imag
_atom_type_scat_source
C C 0.0033 0.0016 'International Tables Vol C Tables 4.2.6.8 and 6.1.1.4'
H H 0.0000 0.0000 'International Tables Vol C Tables 4.2.6.8 and 6.1.1.4'
N N 0.0061 0.0033 'International Tables Vol C Tables 4.2.6.8 and 6.1.1.4'
P P 0.1023 0.0942 'International Tables Vol C Tables 4.2.6.8 and 6.1.1.4'
Fe Fe 0.3463 0.8444 'International Tables Vol C Tables 4.2.6.8 and 6.1.1.4'
F F 0.0171 0.0103 'International Tables Vol C Tables 4.2.6.8 and 6.1.1.4'
B B 0.0013 0.0007 'International Tables Vol C Tables 4.2.6.8 and 6.1.1.4'
O O 0.0106 0.0060 'International Tables Vol C Tables 4.2.6.8 and 6.1.1.4'

loop_
_geom_angle_atom_site_label_1
_geom_angle_atom_site_label_2
_geom_angle_atom_site_label_3
_geom_angle
N2 Fe1 N1 85.75(4)
N2 Fe1 N3 84.99(4)
N1 Fe1 N3 84.08(4)
N2 Fe1 P3 91.30(3)
N1 Fe1 P3 173.34(3)
N3 Fe1 P3 89.71(3)
N2 Fe1 P1 175.88(3)
N1 Fe1 P1 92.20(3)
N3 Fe1 P1 98.37(3)
P3 Fe1 P1 91.104(13)
N2 Fe1 P2 89.97(3)
N1 Fe1 P2 95.94(3)
N3 Fe1 P2 174.95(3)
P3 Fe1 P2 90.028(12)
P1 Fe1 P2 86.678(12)
C1B P1 C1A 98.02(6)
C1B P1 C2 107.15(6)
C1A P1 C2 101.51(6)
C1B P1 Fe1 114.39(4)
C1A P1 Fe1 122.64(4)
C2 P1 Fe1 111.25(4)
C1C P2 C1D 99.67(6)
C1C P2 C3 103.43(6)
C1D P2 C3 104.83(6)
C1C P2 Fe1 119.07(4)
C1D P2 Fe1 115.19(4)
C3 P2 Fe1 112.77(4)
C1E P3 C1F 100.01(6)
C1E P3 C4 106.35(6)
C1F P3 C4 102.11(6)
C1E P3 Fe1 115.13(4)
C1F P3 Fe1 117.78(4)
C4 P3 Fe1 113.66(4)
F8 B2 F7 110.56(14)
F8 B2 F6 108.91(13)
F7 B2 F6 108.91(13)
F8 B2 F5 109.35(13)
F7 B2 F5 110.77(13)
F6 B2 F5 108.29(13)
F3 B1 F1 110.76(15)
F3 B1 F2 109.37(14)
F1 B1 F2 109.08(14)
F3 B1 F4 109.03(13)
F1 B1 F4 108.71(14)
F2 B1 F4 109.87(13)
C5 C1 C3 106.89(10)
C5 C1 C2 107.45(10)
C3 C1 C2 111.08(10)
C5 C1 C4 107.07(10)
C3 C1 C4 112.66(10)
C2 C1 C4 111.36(10)
C1 C2 P1 117.66(8)
C1 C2 H2A 107.9
P1 C2 H2A 107.9
C1 C2 H2B 107.9
P1 C2 H2B 107.9
H2A C2 H2B 107.2
C1 C3 P2 117.35(8)
C1 C3 H3A 108.0
P2 C3 H3A 108.0
C1 C3 H3B 108.0
P2 C3 H3B 108.0
H3A C3 H3B 107.2
C1 C4 P3 116.22(8)
C1 C4 H4A 108.2
P3 C4 H4A 108.2
C1 C4 H4B 108.2
P3 C4 H4B 108.2
H4A C4 H4B 107.4
C1 C5 H5A 109.5
C1 C5 H5B 109.5
H5A C5 H5B 109.5
C1 C5 H5C 109.5
H5A C5 H5C 109.5
H5B C5 H5C 109.5
N1 C6 C7 177.56(15)
C6 C7 H7A 109.5
C6 C7 H7B 109.5
H7A C7 H7B 109.5
C6 C7 H7C 109.5
H7A C7 H7C 109.5
H7B C7 H7C 109.5
N2 C8 C9 177.61(15)
C8 C9 H9A 109.5
C8 C9 H9B 109.5
H9A C9 H9B 109.5
C8 C9 H9C 109.5
H9A C9 H9C 109.5
H9B C9 H9C 109.5
N3 C10 C11 177.99(14)
C10 C11 H11A 109.5
C10 C11 H11B 109.5
H11A C11 H11B 109.5
C10 C11 H11C 109.5
H11A C11 H11C 109.5
H11B C11 H11C 109.5
C2A C1A C6A 118.86(12)
C2A C1A P1 120.20(10)
C6A C1A P1 120.92(10)
C3A C2A C1A 120.45(13)
C3A C2A H2A1 119.8
C1A C2A H2A1 119.8
C4A C3A C2A 120.13(14)
C4A C3A H3A1 119.9
C2A C3A H3A1 119.9
C5A C4A C3A 119.87(13)
C5A C4A H4A1 120.1
C3A C4A H4A1 120.1
C4A C5A C6A 120.30(13)
C4A C5A H5A1 119.8
C6A C5A H5A1 119.8
C5A C6A C1A 120.37(13)
C5A C6A H6A 119.8
C1A C6A H6A 119.8
C2B C1B C6B 118.65(12)
C2B C1B P1 124.30(10)
C6B C1B P1 117.02(10)
C1B C2B C3B 120.43(14)
C1B C2B H2B1 119.8
C3B C2B H2B1 119.8
C4B C3B C2B 120.25(15)
C4B C3B H3B1 119.9
C2B C3B H3B1 119.9
C3B C4B C5B 119.94(14)
C3B C4B H4B1 120.0
C5B C4B H4B1 120.0
C6B C5B C4B 119.93(15)
C6B C5B H5B1 120.0
C4B C5B H5B1 120.0
C5B C6B C1B 120.67(15)
C5B C6B H6B 119.7
C1B C6B H6B 119.7
C2C C1C C6C 118.84(12)
C2C C1C P2 122.22(10)
C6C C1C P2 118.64(10)
C3C C2C C1C 120.34(13)
C3C C2C H2C 119.8
C1C C2C H2C 119.8
C4C C3C C2C 120.16(14)
C4C C3C H3C 119.9
C2C C3C H3C 119.9
C5C C4C C3C 120.13(13)
C5C C4C H4C 119.9
C3C C4C H4C 119.9
C4C C5C C6C 120.08(13)
C4C C5C H5C1 120.0
C6C C5C H5C1 120.0
C5C C6C C1C 120.45(13)
C5C C6C H6C 119.8
C1C C6C H6C 119.8
C6D C1D C2D 118.49(12)
C6D C1D P2 122.62(10)
C2D C1D P2 118.89(9)
C3D C2D C1D 120.78(12)
C3D C2D H2D 119.6
C1D C2D H2D 119.6
C2D C3D C4D 120.26(13)
C2D C3D H3D 119.9
C4D C3D H3D 119.9
C5D C4D C3D 119.40(13)
C5D C4D H4D 120.3
C3D C4D H4D 120.3
C4D C5D C6D 120.64(13)
C4D C5D H5D 119.7
C6D C5D H5D 119.7
C1D C6D C5D 120.41(13)
C1D C6D H6D 119.8
C5D C6D H6D 119.8
C2E C1E C6E 118.48(12)
C2E C1E P3 124.74(10)
C6E C1E P3 116.77(9)
C1E C2E C3E 120.30(14)
C1E C2E H2E 119.9
C3E C2E H2E 119.9
C4E C3E C2E 120.89(14)
C4E C3E H3E 119.6
C2E C3E H3E 119.6
C3E C4E C5E 119.15(13)
C3E C4E H4E 120.4
C5E C4E H4E 120.4
C4E C5E C6E 120.30(13)
C4E C5E H5E 119.8
C6E C5E H5E 119.8
C5E C6E C1E 120.87(13)
C5E C6E H6E 119.6
C1E C6E H6E 119.6
C6F C1F C2F 118.02(12)
C6F C1F P3 121.65(9)
C2F C1F P3 120.30(10)
C3F C2F C1F 120.43(13)
C3F C2F H2F 119.8
C1F C2F H2F 119.8
C4F C3F C2F 120.78(13)
C4F C3F H3F 119.6
C2F C3F H3F 119.6
C5F C4F C3F 119.27(12)
C5F C4F H4F 120.4
C3F C4F H4F 120.4
C4F C5F C6F 120.04(12)
C4F C5F H5F 120.0
C6F C5F H5F 120.0
C1F C6F C5F 121.45(12)
C1F C6F H6F 119.3
C5F C6F H6F 119.3
N1S C1S C2S 178.80(18)
C1S C2S H2S1 109.5
C1S C2S H2S2 109.5
H2S1 C2S H2S2 109.5
C1S C2S H2S3 109.5
H2S1 C2S H2S3 109.5
H2S2 C2S H2S3 109.5
C6 N1 Fe1 171.99(10)
C8 N2 Fe1 178.05(11)
C10 N3 Fe1 171.75(11)

loop_
_geom_bond_atom_site_label_1
_geom_bond_atom_site_label_2
_geom_bond_distance
Fe1 N2 1.9575(11)
Fe1 N1 1.9587(11)
Fe1 N3 1.9687(11)
Fe1 P3 2.2667(3)
Fe1 P1 2.2798(3)
Fe1 P2 2.2946(4)
P1 C1B 1.8401(13)
P1 C1A 1.8430(13)
P1 C2 1.8465(12)
P2 C1C 1.8363(13)
P2 C1D 1.8406(12)
P2 C3 1.8411(12)
P3 C1E 1.8310(13)
P3 C1F 1.8467(13)
P3 C4 1.8479(12)
B2 F8 1.387(2)
B2 F7 1.3886(19)
B2 F6 1.394(2)
B2 F5 1.3972(17)
B1 F3 1.381(2)
B1 F1 1.385(2)
B1 F2 1.3896(19)
B1 F4 1.3944(19)
C1 C5 1.5418(16)
C1 C3 1.5441(17)
C1 C2 1.5472(17)
C1 C4 1.5493(17)
C2 H2A 0.9900
C2 H2B 0.9900
C3 H3A 0.9900
C3 H3B 0.9900
C4 H4A 0.9900
C4 H4B 0.9900
C5 H5A 0.9800
C5 H5B 0.9800
C5 H5C 0.9800
C6 N1 1.1404(17)
C6 C7 1.4541(18)
C7 H7A 0.9800
C7 H7B 0.9800
C7 H7C 0.9800
C8 N2 1.1405(17)
C8 C9 1.4569(18)
C9 H9A 0.9800
C9 H9B 0.9800
C9 H9C 0.9800
C10 N3 1.1426(17)
C10 C11 1.4578(18)
C11 H11A 0.9800
C11 H11B 0.9800
C11 H11C 0.9800
C1A C2A 1.3990(18)
C1A C6A 1.4025(17)
C2A C3A 1.3953(19)
C2A H2A1 0.9500
C3A C4A 1.390(2)
C3A H3A1 0.9500
C4A C5A 1.388(2)
C4A H4A1 0.9500
C5A C6A 1.3927(19)
C5A H5A1 0.9500
C6A H6A 0.9500
C1B C2B 1.3953(19)
C1B C6B 1.4051(19)
C2B C3B 1.398(2)
C2B H2B1 0.9500
C3B C4B 1.386(3)
C3B H3B1 0.9500
C4B C5B 1.392(3)
C4B H4B1 0.9500
C5B C6B 1.391(2)
C5B H5B1 0.9500
C6B H6B 0.9500
C1C C2C 1.4020(18)
C1C C6C 1.4022(18)
C2C C3C 1.3940(19)
C2C H2C 0.9500
C3C C4C 1.388(2)
C3C H3C 0.9500
C4C C5C 1.388(2)
C4C H4C 0.9500
C5C C6C 1.3934(19)
C5C H5C1 0.9500
C6C H6C 0.9500
C1D C6D 1.3952(18)
C1D C2D 1.4033(18)
C2D C3D 1.3884(18)
C2D H2D 0.9500
C3D C4D 1.391(2)
C3D H3D 0.9500
C4D C5D 1.385(2)
C4D H4D 0.9500
C5D C6D 1.3954(19)
C5D H5D 0.9500
C6D H6D 0.9500
C1E C2E 1.3881(19)
C1E C6E 1.3997(18)
C2E C3E 1.398(2)
C2E H2E 0.9500
C3E C4E 1.382(2)
C3E H3E 0.9500
C4E C5E 1.387(2)
C4E H4E 0.9500
C5E C6E 1.3894(18)
C5E H5E 0.9500
C6E H6E 0.9500
C1F C6F 1.3911(17)
C1F C2F 1.4032(17)
C2F C3F 1.3935(19)
C2F H2F 0.9500
C3F C4F 1.389(2)
C3F H3F 0.9500
C4F C5F 1.3843(19)
C4F H4F 0.9500
C5F C6F 1.3961(18)
C5F H5F 0.9500
C6F H6F 0.9500
C1S N1S 1.150(2)
C1S C2S 1.443(2)
C2S H2S1 0.9800
C2S H2S2 0.9800
C2S H2S3 0.9800

loop_
_geom_torsion_atom_site_label_1
_geom_torsion_atom_site_label_2
_geom_torsion_atom_site_label_3
_geom_torsion_atom_site_label_4
_geom_torsion
C5 C1 C2 P1 -163.59(9)
C3 C1 C2 P1 -47.01(12)
C4 C1 C2 P1 79.45(11)
C1B P1 C2 C1 99.06(10)
C1A P1 C2 C1 -158.71(9)
Fe1 P1 C2 C1 -26.65(10)
C5 C1 C3 P2 -169.06(9)
C2 C1 C3 P2 74.01(12)
C4 C1 C3 P2 -51.72(13)
C1C P2 C3 C1 -148.78(9)
C1D P2 C3 C1 107.22(10)
Fe1 P2 C3 C1 -18.84(10)
C5 C1 C4 P3 -167.13(9)
C3 C1 C4 P3 75.64(12)
C2 C1 C4 P3 -49.93(12)
C1E P3 C4 C1 -148.26(9)
C1F P3 C4 C1 107.37(10)
Fe1 P3 C4 C1 -20.54(10)
C1B P1 C1A C2A -86.94(11)
C2 P1 C1A C2A 163.63(11)
Fe1 P1 C1A C2A 38.90(12)
C1B P1 C1A C6A 91.59(11)
C2 P1 C1A C6A -17.84(12)
Fe1 P1 C1A C6A -142.58(9)
C6A C1A C2A C3A 1.4(2)
P1 C1A C2A C3A 179.91(11)
C1A C2A C3A C4A -0.2(2)
C2A C3A C4A C5A -1.0(2)
C3A C4A C5A C6A 1.1(2)
C4A C5A C6A C1A 0.0(2)
C2A C1A C6A C5A -1.3(2)
P1 C1A C6A C5A -179.81(11)
C1A P1 C1B C2B -113.63(12)
C2 P1 C1B C2B -8.89(13)
Fe1 P1 C1B C2B 114.92(11)
C1A P1 C1B C6B 64.19(11)
C2 P1 C1B C6B 168.93(10)
Fe1 P1 C1B C6B -67.26(11)
C6B C1B C2B C3B 2.8(2)
P1 C1B C2B C3B -179.44(11)
C1B C2B C3B C4B 0.6(2)
C2B C3B C4B C5B -2.8(2)
C3B C4B C5B C6B 1.7(2)
C4B C5B C6B C1B 1.8(2)
C2B C1B C6B C5B -3.9(2)
P1 C1B C6B C5B 178.10(11)
C1D P2 C1C C2C 94.33(11)
C3 P2 C1C C2C -13.59(12)
Fe1 P2 C1C C2C -139.59(9)
C1D P2 C1C C6C -79.33(11)
C3 P2 C1C C6C 172.75(10)
Fe1 P2 C1C C6C 46.74(11)
C6C C1C C2C C3C -0.21(19)
P2 C1C C2C C3C -173.86(10)
C1C C2C C3C C4C 0.8(2)
C2C C3C C4C C5C -0.9(2)
C3C C4C C5C C6C 0.5(2)
C4C C5C C6C C1C 0.1(2)
C2C C1C C6C C5C -0.23(19)
P2 C1C C6C C5C 173.66(10)
C1C P2 C1D C6D -124.82(12)
C3 P2 C1D C6D -18.03(13)
Fe1 P2 C1D C6D 106.51(11)
C1C P2 C1D C2D 56.22(11)
C3 P2 C1D C2D 163.01(10)
Fe1 P2 C1D C2D -72.45(11)
C6D C1D C2D C3D -1.2(2)
P2 C1D C2D C3D 177.82(10)
C1D C2D C3D C4D 0.0(2)
C2D C3D C4D C5D 0.7(2)
C3D C4D C5D C6D -0.2(2)
C2D C1D C6D C5D 1.7(2)
P2 C1D C6D C5D -177.29(12)
C4D C5D C6D C1D -1.0(2)
C1F P3 C1E C2E 117.47(13)
C4 P3 C1E C2E 11.58(14)
Fe1 P3 C1E C2E -115.26(13)
C1F P3 C1E C6E -63.62(11)
C4 P3 C1E C6E -169.51(10)
Fe1 P3 C1E C6E 63.65(11)
C6E C1E C2E C3E -1.1(2)
P3 C1E C2E C3E 177.83(14)
C1E C2E C3E C4E 0.2(3)
C2E C3E C4E C5E 0.6(3)
C3E C4E C5E C6E -0.5(2)
C4E C5E C6E C1E -0.4(2)
C2E C1E C6E C5E 1.2(2)
P3 C1E C6E C5E -177.79(10)
C1E P3 C1F C6F 144.88(11)
C4 P3 C1F C6F -105.84(11)
Fe1 P3 C1F C6F 19.39(12)
C1E P3 C1F C2F -37.40(12)
C4 P3 C1F C2F 71.88(12)
Fe1 P3 C1F C2F -162.88(9)
C6F C1F C2F C3F 0.2(2)
P3 C1F C2F C3F -177.59(11)
C1F C2F C3F C4F 1.0(2)
C2F C3F C4F C5F -1.2(2)
C3F C4F C5F C6F 0.2(2)
C2F C1F C6F C5F -1.24(19)
P3 C1F C6F C5F 176.54(10)
C4F C5F C6F C1F 1.0(2)
